data_1566394
loop_
_publ_author_name
'Birchall, Lee'
'Truccolo, Giada'
'Jackson, Lewis'
'Shepherd, Helena Jane'

_publ_section_title
;
 Co-crystallisation as a Modular Approach to the Discovery of
 Spin-Crossover Materials
;
_journal_name_full 'Chemical Science'
_journal_paper_doi 10.1039/D1SC04956A
_journal_year 2022
_chemical_formula_moiety 'C22 H18 Fe N10, 2(C10 H8 N4), 2(B F4)'
_chemical_formula_sum 'C42 H34 B2 F8 Fe N18'
_chemical_formula_weight 1020.34
_space_group_crystal_system monoclinic
_space_group_IT_number 14
_space_group_name_Hall '-P 2ybc'
_space_group_name_H-M_alt 'P 1 21/c 1'
_atom_sites_solution_hydrogens geom
_audit_creation_date 2021-08-10
_audit_creation_method
;
Olex2 1.3
(compiled 2020.11.12 svn.r5f609507 for OlexSys, GUI svn.r6272)
;
_audit_update_record
;
2021-08-11 deposited with the CCDC.	2022-02-17 downloaded from the CCDC.
;
_cell_angle_alpha 90
_cell_angle_beta 97.592(2)
_cell_angle_gamma 90
_cell_formula_units_Z 4
_cell_length_a 9.9764(2)
_cell_length_b 18.0458(3)
_cell_length_c 24.6253(4)
_cell_measurement_reflns_used 6910
_cell_measurement_temperature 80.0(6)
_cell_measurement_theta_max 71.8030
_cell_measurement_theta_min 4.4500
_cell_volume 4394.48(14)
_computing_cell_refinement 'CrysAlisPro 1.171.40.67a (Rigaku OD, 2019)'
_computing_data_collection 'CrysAlisPro 1.171.40.67a (Rigaku OD, 2019)'
_computing_data_reduction 'CrysAlisPro 1.171.40.67a (Rigaku OD, 2019)'
_computing_molecular_graphics 'Olex2 1.3 (Dolomanov et al., 2009)'
_computing_publication_material 'Olex2 1.3 (Dolomanov et al., 2009)'
_computing_structure_refinement 'SHELXL 2013/4 (Sheldrick, 2015)'
_diffrn_ambient_environment N~2~
_diffrn_ambient_temperature 80.0(6)
_diffrn_detector 'CCD plate'
_diffrn_detector_area_resol_mean 5.2887
_diffrn_detector_type AtlasS2
_diffrn_measured_fraction_theta_full 0.999
_diffrn_measured_fraction_theta_max 0.965
_diffrn_measurement_details
;
List of Runs (angles in degrees, time in seconds):

  # Type    Start    End  Width  t~exp~   \w     \q     \k     \f   Frames
#--------------------------------------------------------------------------
  1  \w    -46.00 -18.00   1.00    1.00    --  -42.16 -38.00-180.00   28
  2  \w    -64.00 -20.00   1.00    1.00    --  -42.16 -38.00   0.00   44
  3  \w   -122.00  -2.00   1.00    1.00    --  -42.16 -19.00 -90.00  120
  4  \w     48.00  89.00   1.00    1.00    --   42.16-125.00  30.00   41
  5  \w     24.00  81.00   1.00    4.00    --  103.72 -94.00-120.00   57
  6  \w    124.00 163.00   1.00    4.00    --  103.72  61.00-180.00   39
  7  \w     64.00 113.00   1.00    4.00    --  103.72 -61.00 -90.00   49
  8  \w    140.00 172.00   1.00    4.00    --  103.72 125.00 -60.00   32
  9  \w     94.00 120.00   1.00    4.00    --  103.72 125.00 -60.00   26
 10  \w     35.00 128.00   1.00    4.00    --  103.72 -30.00  90.00   93
 11  \w    123.00 177.00   1.00    4.00    --  103.72 125.00  60.00   54
 12  \w     35.00 136.00   1.00    4.00    --  103.72 -77.00  30.00  101
;
_diffrn_measurement_device 'four-circle diffractometer'
_diffrn_measurement_device_type 'SuperNova, Dual, Cu at home/near, AtlasS2'
_diffrn_measurement_method '\w scans'
_diffrn_orient_matrix_type 'CrysAlisPro convention (1999,Acta A55,543-557)'
_diffrn_orient_matrix_UB_11 0.0194644000
_diffrn_orient_matrix_UB_12 0.0535235000
_diffrn_orient_matrix_UB_13 0.0491933000
_diffrn_orient_matrix_UB_21 -0.0665742000
_diffrn_orient_matrix_UB_22 -0.0567560000
_diffrn_orient_matrix_UB_23 0.0346774000
_diffrn_orient_matrix_UB_31 0.1394431000
_diffrn_orient_matrix_UB_32 -0.0347290000
_diffrn_orient_matrix_UB_33 0.0189941000
_diffrn_radiation_monochromator mirror
_diffrn_radiation_probe x-ray
_diffrn_radiation_type 'Cu K\a'
_diffrn_radiation_wavelength 1.54184
_diffrn_reflns_av_R_equivalents 0.0309
_diffrn_reflns_av_unetI/netI 0.0389
_diffrn_reflns_Laue_measured_fraction_full 0.999
_diffrn_reflns_Laue_measured_fraction_max 0.965
_diffrn_reflns_limit_h_max 12
_diffrn_reflns_limit_h_min -8
_diffrn_reflns_limit_k_max 17
_diffrn_reflns_limit_k_min -22
_diffrn_reflns_limit_l_max 30
_diffrn_reflns_limit_l_min -28
_diffrn_reflns_number 18282
_diffrn_reflns_point_group_measured_fraction_full 0.999
_diffrn_reflns_point_group_measured_fraction_max 0.965
_diffrn_reflns_theta_full 67.684
_diffrn_reflns_theta_max 72.443
_diffrn_reflns_theta_min 3.622
_diffrn_source 'micro-focus sealed X-ray tube'
_diffrn_source_type 'SuperNova (Cu) X-ray Source'
_exptl_absorpt_coefficient_mu 3.548
_exptl_absorpt_correction_T_max 1.000
_exptl_absorpt_correction_T_min 0.406
_exptl_absorpt_correction_type gaussian
_exptl_absorpt_process_details
;
CrysAlisPro 1.171.40.67a (Rigaku Oxford Diffraction, 2019)
Numerical absorption correction based on gaussian integration over
			a multifaceted crystal model
Empirical absorption correction using spherical harmonics,
 implemented in SCALE3 ABSPACK scaling algorithm.
;
_exptl_crystal_colour orange
_exptl_crystal_colour_primary orange
_exptl_crystal_density_diffrn 1.542
_exptl_crystal_description block
_exptl_crystal_F_000 2080
_exptl_crystal_size_max 0.389
_exptl_crystal_size_mid 0.204
_exptl_crystal_size_min 0.133
_refine_diff_density_max 1.824
_refine_diff_density_min -0.296
_refine_diff_density_rms 0.068
_refine_ls_extinction_method none
_refine_ls_goodness_of_fit_ref 1.023
_refine_ls_hydrogen_treatment constr
_refine_ls_matrix_type full
_refine_ls_number_parameters 677
_refine_ls_number_reflns 8412
_refine_ls_number_restraints 169
_refine_ls_restrained_S_all 1.026
_refine_ls_R_factor_all 0.0623
_refine_ls_R_factor_gt 0.0530
_refine_ls_shift/su_max 0.001
_refine_ls_shift/su_mean 0.000
_refine_ls_structure_factor_coef Fsqd
_refine_ls_weighting_details 'w=1/[\s^2^(Fo^2^)+(0.0850P)^2^+3.3615P] where P=(Fo^2^+2Fc^2^)/3'
_refine_ls_weighting_scheme calc
_refine_ls_wR_factor_gt 0.1418
_refine_ls_wR_factor_ref 0.1501
_reflns_Friedel_coverage 0.000
_reflns_number_gt 7143
_reflns_number_total 8412
_reflns_threshold_expression 'I > 2\s(I)'
_cod_data_source_file d1sc04956a1.cif
_cod_data_source_block ltb-115-002r_80_red_ref
_cod_database_code 1566394
_shelxl_version_number 2013-4
_chemical_oxdiff_formula 'Fe C42 H34 N18 B2 F8'
_chemical_oxdiff_usercomment '80  K'
_shelx_space_group_comment
;
The symmetry employed for this shelxl refinement is uniquely defined
by the following loop, which should always be used as a source of
symmetry information in preference to the above space-group names.
They are only intended as comments.
;
_reflns_odcompleteness_completeness 99.95
_reflns_odcompleteness_iscentric 1
_reflns_odcompleteness_theta 66.97
_olex2_refinement_description
;
1. Fixed Uiso
 At 1.2 times of:
  All C(H) groups, All N(H) groups
2. Restrained distances
 F2A-B1A \\sim F2B-B1B
 with sigma of 0.02
 F1-B1A \\sim F1-B1B
 with sigma of 0.02
 F3A-B1A \\sim F3B-B1B
 with sigma of 0.02
 F4A-B1A \\sim F4B-B1B
 with sigma of 0.02
 F3A-F4A \\sim F3B-F4B
 with sigma of 0.04
 F1-F2A \\sim F1-F2B
 with sigma of 0.04
 F1-F3A \\sim F1-F3B
 with sigma of 0.04
 F1-F4A \\sim F1-F4B
 with sigma of 0.04
 F2A-F3A \\sim F2B-F3B
 with sigma of 0.04
 F2A-F4A \\sim F2B-F4B
 with sigma of 0.04
3. Rigid body (RIGU) restrains
 B1A, F1, F2A, F3A, F4A
 with sigma for 1-2 distances of 0.004 and sigma for 1-3 distances of 0.004
 B2, F6, F5, F7, F8
 with sigma for 1-2 distances of 0.004 and sigma for 1-3 distances of 0.004
 N14, N13, N12, C28, C27, C29, C30, C25, C26, H29, C31, H30, C32, H25, C23,
 H26, C24, H31, H32, N11, H23, H24
 with sigma for 1-2 distances of 0.001 and sigma for 1-3 distances of 0.001
4. Others
 Sof(B1B)=Sof(F2B)=Sof(F4B)=Sof(F3B)=1-FVAR(1)
 Sof(F2A)=Sof(F3A)=Sof(F4A)=Sof(B1A)=FVAR(1)
5.a Aromatic/amide H refined with riding coordinates:
 N5(H5), N10(H10), N6(H6), N1(H1), C16(H16), C7(H7), C13(H13), C6(H6a),
 C5(H5a), C18(H18), C17(H17), C21(H21), C12(H12), C42(H42), C10(H10a), C41(H41),
  C39(H39), C25(H25), C2(H2), C1(H1a), C11(H11), C26(H26), C40(H40), C22(H22),
 C29(H29), C36(H36), C23(H23), C34(H34), C30(H30), C33(H33), C24(H24), C31(H31),
  C35(H35), C32(H32)
;
_olex2_submission_special_instructions 'No special instructions were received'
_oxdiff_exptl_absorpt_empirical_details
;
Empirical correction (ABSPACK) includes:
- Absorption correction using spherical harmonics
- Frame scaling
;
_oxdiff_exptl_absorpt_empirical_full_max 1.150
_oxdiff_exptl_absorpt_empirical_full_min 0.893

loop_
_space_group_symop_operation_xyz
'x, y, z'
'-x, y+1/2, -z+1/2'
'-x, -y, -z'
'x, -y-1/2, z-1/2'

loop_
_atom_site_label
_atom_site_type_symbol
_atom_site_fract_x
_atom_site_fract_y
_atom_site_fract_z
_atom_site_U_iso_or_equiv
_atom_site_adp_type
_atom_site_occupancy
_atom_site_site_symmetry_order
_atom_site_calc_flag
_atom_site_refinement_flags_posn
_atom_site_refinement_flags_adp
_atom_site_refinement_flags_occupancy
_atom_site_disorder_assembly
_atom_site_disorder_group
Fe1 Fe 0.06896(4) 0.75647(2) 0.33695(2) 0.01908(12) Uani 1 1 d . . . . .
N3 N 0.1736(2) 0.76757(12) 0.41248(9) 0.0232(4) Uani 1 1 d . . . . .
N9 N -0.0821(2) 0.67818(14) 0.33993(9) 0.0312(5) Uani 1 1 d . . . . .
N8 N -0.0340(2) 0.76052(12) 0.26067(9) 0.0230(4) Uani 1 1 d . . . . .
N2 N 0.2168(2) 0.67692(13) 0.33785(9) 0.0285(5) Uani 1 1 d . . . . .
N4 N -0.0314(2) 0.84122(13) 0.37107(10) 0.0294(5) Uani 1 1 d . . . . .
N5 N -0.1368(2) 0.88695(13) 0.35582(12) 0.0393(6) Uani 1 1 d . . . . .
H5 H -0.1907 0.8830 0.3257 0.047 Uiso 1 1 calc R U . . .
N7 N 0.1770(2) 0.83386(12) 0.29755(9) 0.0249(5) Uani 1 1 d . . . . .
N10 N -0.1284(3) 0.63248(16) 0.37658(11) 0.0426(7) Uani 1 1 d . . . . .
H10 H -0.0922 0.6276 0.4101 0.051 Uiso 1 1 calc R U . . .
N6 N 0.2845(2) 0.87900(13) 0.30976(11) 0.0344(6) Uani 1 1 d . . . . .
H6 H 0.3393 0.8771 0.3398 0.041 Uiso 1 1 calc R U . . .
N1 N 0.2621(2) 0.62933(14) 0.30245(12) 0.0386(6) Uani 1 1 d . . . . .
H1 H 0.2248 0.6224 0.2693 0.046 Uiso 1 1 calc R U . . .
N18 N 0.1013(2) 0.89583(14) 0.70227(11) 0.0340(6) Uani 1 1 d . . . . .
N17 N -0.1934(2) 0.91389(14) 0.56382(10) 0.0318(5) Uani 1 1 d . . . . .
N13 N 0.3691(2) 0.83886(14) 0.13179(11) 0.0356(5) Uani 1 1 d . U . . .
N12 N 0.3382(2) 0.89921(14) 0.10826(11) 0.0327(5) Uani 1 1 d . U . . .
N11 N 0.0332(2) 0.88323(15) -0.02579(11) 0.0359(5) Uani 1 1 d . U . . .
C3 C 0.3027(3) 0.67102(15) 0.38486(11) 0.0265(5) Uani 1 1 d . . . . .
C20 C -0.1673(3) 0.66895(15) 0.29287(11) 0.0264(5) Uani 1 1 d . . . . .
C14 C 0.1191(3) 0.85465(14) 0.24728(11) 0.0261(5) Uani 1 1 d . . . . .
C9 C 0.0258(3) 0.86611(14) 0.42032(11) 0.0257(5) Uani 1 1 d . . . . .
C4 C 0.2793(3) 0.72291(15) 0.42803(11) 0.0245(5) Uani 1 1 d . . . . .
C8 C 0.1437(2) 0.82396(14) 0.44494(11) 0.0243(5) Uani 1 1 d . . . . .
N15 N -0.5085(3) 0.86039(17) 0.39891(12) 0.0436(7) Uani 1 1 d . . . . .
C19 C -0.1405(3) 0.71549(14) 0.24713(10) 0.0232(5) Uani 1 1 d . . . . .
C15 C 0.0007(3) 0.81143(14) 0.22480(10) 0.0253(5) Uani 1 1 d . . . . .
N16 N -0.2091(2) 0.85549(15) 0.53625(12) 0.0408(6) Uani 1 1 d . . . . .
C16 C -0.0724(3) 0.81829(15) 0.17307(10) 0.0282(6) Uani 1 1 d . . . . .
H16 H -0.0499 0.8544 0.1488 0.034 Uiso 1 1 calc R U . . .
C7 C 0.2218(3) 0.83761(16) 0.49500(11) 0.0271(5) Uani 1 1 d . . . . .
H7 H 0.2033 0.8778 0.5165 0.033 Uiso 1 1 calc R U . . .
C27 C 0.2317(3) 0.89151(16) 0.06369(12) 0.0314(5) Uani 1 1 d . U . . .
C38 C -0.0894(3) 0.90672(16) 0.60966(12) 0.0299(6) Uani 1 1 d . . . . .
N14 N 0.6747(3) 0.85869(16) 0.26473(14) 0.0517(6) Uani 1 1 d . U . . .
C13 C 0.1899(3) 0.91416(16) 0.22831(13) 0.0369(7) Uani 1 1 d . . . . .
H13 H 0.1702 0.9393 0.1953 0.044 Uiso 1 1 calc R U . . .
C6 C 0.3285(3) 0.78962(17) 0.51215(11) 0.0298(6) Uani 1 1 d . . . . .
H6A H 0.3801 0.7967 0.5461 0.036 Uiso 1 1 calc R U . . .
C5 C 0.3580(3) 0.73138(16) 0.47892(11) 0.0281(6) Uani 1 1 d . . . . .
H5A H 0.4284 0.6988 0.4902 0.034 Uiso 1 1 calc R U . . .
C18 C -0.2151(3) 0.71770(15) 0.19502(10) 0.0267(5) Uani 1 1 d . . . . .
H18 H -0.2863 0.6850 0.1853 0.032 Uiso 1 1 calc R U . . .
C17 C -0.1800(3) 0.77002(16) 0.15814(11) 0.0291(6) Uani 1 1 d . . . . .
H17 H -0.2286 0.7729 0.1233 0.035 Uiso 1 1 calc R U . . .
C21 C -0.2681(3) 0.61742(16) 0.30006(13) 0.0362(7) Uani 1 1 d . . . . .
H21 H -0.3389 0.6015 0.2743 0.043 Uiso 1 1 calc R U . . .
C12 C 0.2948(3) 0.92720(17) 0.26913(15) 0.0425(8) Uani 1 1 d . . . . .
H12 H 0.3614 0.9632 0.2687 0.051 Uiso 1 1 calc R U . . .
C42 C 0.1124(3) 0.85567(17) 0.65735(14) 0.0363(7) Uani 1 1 d . . . . .
H42 H 0.1866 0.8244 0.6577 0.044 Uiso 1 1 calc R U . . .
C10 C -0.0438(3) 0.92810(16) 0.43590(14) 0.0355(7) Uani 1 1 d . . . . .
H10A H -0.0249 0.9558 0.4678 0.043 Uiso 1 1 calc R U . . .
C28 C 0.4761(3) 0.84727(17) 0.17612(14) 0.0378(6) Uani 1 1 d . U . . .
C41 C -0.0030(3) 0.94309(16) 0.70014(12) 0.0294(6) Uani 1 1 d . . . . .
H41 H -0.0107 0.9721 0.7308 0.035 Uiso 1 1 calc R U . . .
C39 C -0.0996(3) 0.95102(15) 0.65479(12) 0.0287(6) Uani 1 1 d . . . . .
H39 H -0.1695 0.9852 0.6546 0.034 Uiso 1 1 calc R U . . .
C25 C 0.1309(3) 0.83857(17) 0.06208(13) 0.0340(6) Uani 1 1 d . U . . .
H25 H 0.1290 0.8050 0.0906 0.041 Uiso 1 1 calc R U . . .
C37 C -0.3132(3) 0.86115(19) 0.48988(14) 0.0401(7) Uani 1 1 d . . . . .
C2 C 0.4027(3) 0.61865(17) 0.37895(15) 0.0405(7) Uani 1 1 d . . . . .
H2 H 0.4734 0.6037 0.4051 0.049 Uiso 1 1 calc R U . . .
C1 C 0.3732(3) 0.59410(17) 0.32570(16) 0.0465(8) Uani 1 1 d . . . . .
H1A H 0.4222 0.5590 0.3088 0.056 Uiso 1 1 calc R U . . .
C11 C -0.1465(3) 0.93912(16) 0.39365(16) 0.0426(8) Uani 1 1 d . . . . .
H11 H -0.2114 0.9764 0.3917 0.051 Uiso 1 1 calc R U . . .
C26 C 0.2320(3) 0.94157(17) 0.02093(13) 0.0354(6) Uani 1 1 d . U . . .
H26 H 0.2973 0.9785 0.0219 0.042 Uiso 1 1 calc R U . . .
C40 C 0.0192(3) 0.85833(16) 0.61048(14) 0.0340(6) Uani 1 1 d . . . . .
H40 H 0.0290 0.8286 0.5804 0.041 Uiso 1 1 calc R U . . .
C22 C -0.2387(4) 0.59558(19) 0.35381(15) 0.0473(9) Uani 1 1 d . . . . .
H22 H -0.2871 0.5611 0.3714 0.057 Uiso 1 1 calc R U . . .
C29 C 0.4787(3) 0.79738(18) 0.21931(15) 0.0425(6) Uani 1 1 d . U . . .
H29 H 0.4150 0.7597 0.2190 0.051 Uiso 1 1 calc R U . . .
C36 C -0.3277(3) 0.79962(19) 0.45590(15) 0.0434(8) Uani 1 1 d . . . . .
H36 H -0.2729 0.7582 0.4630 0.052 Uiso 1 1 calc R U . . .
C23 C 0.0331(3) 0.83709(18) 0.01662(13) 0.0360(6) Uani 1 1 d . U . . .
H23 H -0.0360 0.8023 0.0156 0.043 Uiso 1 1 calc R U . . .
C34 C -0.4270(3) 0.8022(2) 0.41096(15) 0.0462(8) Uani 1 1 d . . . . .
H34 H -0.4376 0.7612 0.3879 0.055 Uiso 1 1 calc R U . . .
C30 C 0.5757(3) 0.90126(17) 0.17594(15) 0.0420(6) Uani 1 1 d . U . . .
H30 H 0.5771 0.9333 0.1465 0.050 Uiso 1 1 calc R U . . .
C33 C -0.4918(3) 0.9196(2) 0.43237(14) 0.0432(8) Uani 1 1 d . . . . .
H33 H -0.5476 0.9605 0.4243 0.052 Uiso 1 1 calc R U . . .
C24 C 0.1317(3) 0.93463(18) -0.02321(13) 0.0377(6) Uani 1 1 d . U . . .
H24 H 0.1324 0.9670 -0.0526 0.045 Uiso 1 1 calc R U . . .
C31 C 0.5802(3) 0.8062(2) 0.26271(16) 0.0491(7) Uani 1 1 d . U . . .
H31 H 0.5827 0.7738 0.2922 0.059 Uiso 1 1 calc R U . . .
C35 C -0.3955(3) 0.9222(2) 0.47810(14) 0.0431(8) Uani 1 1 d . . . . .
H35 H -0.3863 0.9640 0.5004 0.052 Uiso 1 1 calc R U . . .
C32 C 0.6725(3) 0.90499(19) 0.22173(16) 0.0493(7) Uani 1 1 d . U . . .
H32 H 0.7391 0.9412 0.2228 0.059 Uiso 1 1 calc R U . . .
F1 F -0.21136(16) 0.90255(10) 0.06637(7) 0.0382(4) Uani 1 1 d D U . . .
F6 F 0.36784(17) 0.91883(11) 0.61207(9) 0.0486(5) Uani 1 1 d . U . . .
F2A F -0.2803(9) 0.8730(4) -0.0207(2) 0.0370(14) Uani 0.48(2) 1 d D U P A 1
F5 F 0.58514(17) 0.93397(12) 0.65272(10) 0.0550(6) Uani 1 1 d . U . . .
F7 F 0.4359(2) 0.86907(14) 0.69702(12) 0.0706(7) Uani 1 1 d . U . . .
F8 F 0.4139(2) 0.99214(13) 0.68651(11) 0.0677(7) Uani 1 1 d . U . . .
F3A F -0.3544(10) 0.8072(5) 0.0481(3) 0.0364(17) Uani 0.48(2) 1 d D U P A 1
F4A F -0.4306(5) 0.9247(6) 0.0297(4) 0.040(2) Uani 0.48(2) 1 d D U P A 1
B2 B 0.4512(3) 0.9275(2) 0.66159(18) 0.0431(9) Uani 1 1 d . U . . .
B1A B -0.3207(12) 0.8781(7) 0.0312(4) 0.029(3) Uani 0.48(2) 1 d D U P A 1
B1B B -0.3411(10) 0.8931(6) 0.0382(4) 0.026(3) Uani 0.52(2) 1 d D . P A 2
F2B F -0.3409(15) 0.8862(4) -0.01850(19) 0.044(2) Uani 0.52(2) 1 d D . P A 2
F4B F -0.4134(6) 0.9552(5) 0.0494(4) 0.0415(18) Uani 0.52(2) 1 d D . P A 2
F3B F -0.4019(9) 0.8297(5) 0.0575(2) 0.0348(17) Uani 0.52(2) 1 d D . P A 2

loop_
_atom_site_aniso_label
_atom_site_aniso_U_11
_atom_site_aniso_U_22
_atom_site_aniso_U_33
_atom_site_aniso_U_23
_atom_site_aniso_U_13
_atom_site_aniso_U_12
Fe1 0.0158(2) 0.0231(2) 0.0163(2) -0.00148(14) -0.00528(14) 0.00243(14)
N3 0.0189(10) 0.0241(10) 0.0268(11) 0.0013(8) 0.0034(8) -0.0020(8)
N9 0.0335(12) 0.0380(13) 0.0225(11) 0.0088(9) 0.0055(9) 0.0173(10)
N8 0.0258(11) 0.0230(10) 0.0202(10) -0.0001(8) 0.0027(8) 0.0036(8)
N2 0.0215(10) 0.0312(12) 0.0337(12) -0.0119(10) 0.0070(9) -0.0065(9)
N4 0.0208(10) 0.0248(11) 0.0395(13) 0.0019(10) -0.0079(9) 0.0020(9)
N5 0.0214(11) 0.0256(12) 0.0665(18) 0.0100(12) -0.0106(11) 0.0046(10)
N7 0.0200(10) 0.0220(10) 0.0312(11) -0.0018(9) -0.0028(8) -0.0027(8)
N10 0.0452(15) 0.0504(16) 0.0361(13) 0.0216(12) 0.0192(12) 0.0249(13)
N6 0.0208(11) 0.0255(12) 0.0557(15) -0.0084(11) 0.0012(10) -0.0060(9)
N1 0.0300(12) 0.0378(14) 0.0520(15) -0.0243(12) 0.0205(11) -0.0114(11)
N18 0.0171(10) 0.0339(13) 0.0517(15) 0.0127(11) 0.0068(10) -0.0004(9)
N17 0.0225(11) 0.0358(13) 0.0382(13) 0.0005(10) 0.0077(9) -0.0050(10)
N13 0.0223(10) 0.0318(10) 0.0525(12) -0.0053(9) 0.0043(9) 0.0027(8)
N12 0.0192(9) 0.0321(10) 0.0473(11) -0.0068(8) 0.0061(8) 0.0020(8)
N11 0.0319(11) 0.0361(11) 0.0408(11) -0.0122(9) 0.0087(9) -0.0045(9)
C3 0.0200(12) 0.0239(12) 0.0366(14) 0.0029(11) 0.0072(10) -0.0007(10)
C20 0.0285(13) 0.0256(13) 0.0261(12) 0.0006(10) 0.0069(10) 0.0085(11)
C14 0.0283(13) 0.0239(12) 0.0269(13) 0.0018(10) 0.0068(10) 0.0040(11)
C9 0.0200(12) 0.0231(12) 0.0341(13) 0.0003(10) 0.0035(10) -0.0020(10)
C4 0.0192(11) 0.0263(13) 0.0284(13) 0.0060(10) 0.0042(10) -0.0013(10)
C8 0.0213(12) 0.0239(12) 0.0281(12) 0.0018(10) 0.0045(10) -0.0020(10)
N15 0.0314(13) 0.0510(17) 0.0479(15) -0.0096(13) 0.0036(11) -0.0179(12)
C19 0.0257(12) 0.0221(12) 0.0218(12) -0.0021(10) 0.0028(10) 0.0041(10)
C15 0.0281(13) 0.0248(12) 0.0232(12) -0.0013(10) 0.0041(10) 0.0053(10)
N16 0.0201(11) 0.0382(14) 0.0633(17) -0.0108(13) 0.0019(11) -0.0058(10)
C16 0.0368(15) 0.0274(13) 0.0201(12) -0.0003(10) 0.0030(10) 0.0049(11)
C7 0.0256(12) 0.0308(14) 0.0252(12) 0.0011(10) 0.0042(10) -0.0027(11)
C27 0.0197(9) 0.0309(11) 0.0447(11) -0.0089(9) 0.0086(8) 0.0008(8)
C38 0.0172(11) 0.0302(14) 0.0429(15) 0.0041(12) 0.0055(11) -0.0060(10)
N14 0.0386(12) 0.0395(12) 0.0721(16) -0.0118(10) -0.0111(11) 0.0202(10)
C13 0.0452(17) 0.0230(13) 0.0466(17) 0.0024(12) 0.0219(14) 0.0006(12)
C6 0.0264(13) 0.0404(15) 0.0224(12) 0.0053(11) 0.0027(10) -0.0004(12)
C5 0.0245(13) 0.0333(14) 0.0267(13) 0.0083(11) 0.0034(10) 0.0018(11)
C18 0.0314(13) 0.0266(13) 0.0214(12) -0.0048(10) 0.0011(10) 0.0023(11)
C17 0.0374(15) 0.0307(14) 0.0182(12) -0.0042(10) -0.0002(11) 0.0034(12)
C21 0.0398(16) 0.0278(14) 0.0450(17) 0.0021(12) 0.0208(13) 0.0044(12)
C12 0.0345(16) 0.0252(14) 0.072(2) -0.0087(14) 0.0242(15) -0.0075(12)
C42 0.0170(12) 0.0300(14) 0.063(2) 0.0066(14) 0.0105(12) 0.0015(11)
C10 0.0269(14) 0.0256(14) 0.0562(18) -0.0011(13) 0.0136(13) -0.0010(11)
C28 0.0248(10) 0.0313(12) 0.0556(13) -0.0100(9) -0.0010(9) 0.0088(9)
C41 0.0197(12) 0.0295(14) 0.0393(15) 0.0082(11) 0.0050(11) 0.0000(10)
C39 0.0189(11) 0.0264(13) 0.0416(15) 0.0053(11) 0.0067(11) 0.0002(10)
C25 0.0229(10) 0.0342(12) 0.0461(13) -0.0071(10) 0.0090(9) -0.0019(9)
C37 0.0203(13) 0.0428(17) 0.0570(19) -0.0069(15) 0.0044(13) -0.0092(12)
C2 0.0348(15) 0.0320(15) 0.059(2) 0.0104(14) 0.0215(14) 0.0095(13)
C1 0.0479(19) 0.0270(15) 0.072(2) -0.0107(15) 0.0348(17) -0.0024(14)
C11 0.0224(13) 0.0230(14) 0.084(2) 0.0100(15) 0.0118(15) 0.0039(11)
C26 0.0312(12) 0.0298(12) 0.0455(12) -0.0087(9) 0.0066(9) -0.0045(10)
C40 0.0193(12) 0.0306(14) 0.0537(18) -0.0019(13) 0.0106(12) -0.0032(11)
C22 0.054(2) 0.0370(17) 0.058(2) 0.0206(15) 0.0341(17) 0.0179(15)
C29 0.0310(12) 0.0352(13) 0.0600(14) -0.0055(10) 0.0008(10) 0.0111(10)
C36 0.0249(14) 0.0401(17) 0.065(2) -0.0093(15) 0.0068(14) -0.0112(13)
C23 0.0232(11) 0.0401(13) 0.0460(12) -0.0084(10) 0.0090(9) -0.0050(10)
C34 0.0342(16) 0.0453(19) 0.059(2) -0.0109(16) 0.0070(15) -0.0164(15)
C30 0.0258(11) 0.0312(12) 0.0662(16) -0.0084(11) -0.0047(10) 0.0078(9)
C33 0.0253(14) 0.0504(19) 0.0527(19) -0.0065(15) 0.0010(13) -0.0068(13)
C24 0.0351(12) 0.0363(13) 0.0426(13) -0.0096(10) 0.0081(10) -0.0056(10)
C31 0.0388(13) 0.0388(14) 0.0661(16) -0.0111(11) -0.0063(12) 0.0186(10)
C35 0.0263(14) 0.0480(19) 0.0534(19) -0.0134(15) -0.0014(13) -0.0042(13)
C32 0.0330(13) 0.0363(14) 0.0734(16) -0.0142(11) -0.0126(11) 0.0136(11)
F1 0.0258(8) 0.0505(10) 0.0363(9) 0.0095(8) -0.0032(7) -0.0059(7)
F6 0.0251(8) 0.0486(11) 0.0707(13) -0.0076(10) 0.0016(8) -0.0004(8)
F2A 0.030(3) 0.051(3) 0.029(2) 0.0039(17) 0.0008(19) -0.002(2)
F5 0.0188(8) 0.0492(11) 0.0970(16) -0.0117(11) 0.0078(9) -0.0013(8)
F7 0.0417(11) 0.0610(14) 0.1059(19) 0.0307(14) -0.0018(12) -0.0045(10)
F8 0.0392(11) 0.0567(13) 0.1067(19) -0.0268(13) 0.0079(11) 0.0055(10)
F3A 0.038(3) 0.037(3) 0.030(2) 0.010(2) -0.011(2) -0.007(2)
F4A 0.025(2) 0.047(4) 0.049(4) 0.009(3) 0.005(2) 0.011(2)
B2 0.0191(14) 0.0272(16) 0.081(3) 0.0072(16) -0.0008(15) -0.0013(12)
B1A 0.021(4) 0.036(4) 0.029(4) 0.004(3) -0.004(3) 0.001(3)
B1B 0.033(6) 0.027(4) 0.017(3) 0.000(3) -0.002(3) -0.004(4)
F2B 0.073(6) 0.037(2) 0.0203(19) 0.0025(15) -0.001(2) -0.011(3)
F4B 0.040(2) 0.040(3) 0.046(3) 0.007(3) 0.011(2) 0.011(2)
F3B 0.038(3) 0.041(3) 0.0225(19) 0.0072(18) -0.0061(18) -0.012(2)

loop_
_atom_type_symbol
_atom_type_description
_atom_type_scat_dispersion_real
_atom_type_scat_dispersion_imag
_atom_type_scat_source
C C 0.0181 0.0091 'International Tables Vol C Tables 4.2.6.8 and 6.1.1.4'
H H 0.0000 0.0000 'International Tables Vol C Tables 4.2.6.8 and 6.1.1.4'
B B 0.0090 0.0039 'International Tables Vol C Tables 4.2.6.8 and 6.1.1.4'
N N 0.0311 0.0180 'International Tables Vol C Tables 4.2.6.8 and 6.1.1.4'
F F 0.0727 0.0534 'International Tables Vol C Tables 4.2.6.8 and 6.1.1.4'
Fe Fe -1.1336 3.1974 'International Tables Vol C Tables 4.2.6.8 and 6.1.1.4'

loop_
_exptl_crystal_face_index_h
_exptl_crystal_face_index_k
_exptl_crystal_face_index_l
_exptl_crystal_face_perp_dist
6 0 -4 0.1439
0 8 -11 0.1177
0 -9 -10 0.0346
6 -5 2 0.1504
1 8 11 0.0830
-4 9 5 0.1589
-5 1 -7 0.2544
0 -8 11 0.0826
-3 -7 11 0.1128
-6 -3 7 0.1716

loop_
_geom_angle_atom_site_label_1
_geom_angle_atom_site_label_2
_geom_angle_atom_site_label_3
_geom_angle
_geom_angle_site_symmetry_1
_geom_angle_site_symmetry_3
_geom_angle_publ_flag
N3 Fe1 N9 108.94(9) . . ?
N3 Fe1 N8 172.20(9) . . ?
N3 Fe1 N2 77.09(9) . . ?
N3 Fe1 N4 76.78(9) . . ?
N3 Fe1 N7 97.26(8) . . ?
N9 Fe1 N7 153.80(9) . . ?
N8 Fe1 N9 76.99(9) . . ?
N8 Fe1 N2 108.14(9) . . ?
N8 Fe1 N4 97.88(9) . . ?
N8 Fe1 N7 76.89(9) . . ?
N2 Fe1 N9 92.73(9) . . ?
N2 Fe1 N4 153.87(9) . . ?
N2 Fe1 N7 93.36(9) . . ?
N4 Fe1 N9 95.53(9) . . ?
N4 Fe1 N7 90.09(9) . . ?
C4 N3 Fe1 119.62(18) . . ?
C4 N3 C8 120.6(2) . . ?
C8 N3 Fe1 119.48(17) . . ?
N10 N9 Fe1 139.0(2) . . ?
N10 N9 C20 105.4(3) . . ?
C20 N9 Fe1 115.49(18) . . ?
C19 N8 Fe1 119.80(17) . . ?
C19 N8 C15 120.8(2) . . ?
C15 N8 Fe1 119.34(18) . . ?
N1 N2 Fe1 137.9(2) . . ?
N1 N2 C3 106.0(2) . . ?
C3 N2 Fe1 115.94(17) . . ?
N5 N4 Fe1 137.8(2) . . ?
C9 N4 Fe1 116.24(17) . . ?
C9 N4 N5 105.6(2) . . ?
N4 N5 H5 124.4 . . ?
C11 N5 N4 111.2(3) . . ?
C11 N5 H5 124.4 . . ?
N6 N7 Fe1 138.34(19) . . ?
C14 N7 Fe1 115.41(17) . . ?
C14 N7 N6 105.6(2) . . ?
N9 N10 H10 124.5 . . ?
C22 N10 N9 111.0(3) . . ?
C22 N10 H10 124.5 . . ?
N7 N6 H6 124.4 . . ?
C12 N6 N7 111.3(3) . . ?
C12 N6 H6 124.4 . . ?
N2 N1 H1 124.5 . . ?
C1 N1 N2 110.9(3) . . ?
C1 N1 H1 124.5 . . ?
C42 N18 C41 117.4(3) . . ?
N16 N17 C38 112.1(2) . . ?
N12 N13 C28 111.9(2) . . ?
N13 N12 C27 112.5(2) . . ?
C23 N11 C24 117.9(3) . . ?
N2 C3 C4 115.4(2) . . ?
N2 C3 C2 110.2(3) . . ?
C2 C3 C4 134.1(3) . . ?
N9 C20 C19 115.6(2) . . ?
N9 C20 C21 110.7(3) . . ?
C21 C20 C19 133.6(3) . . ?
N7 C14 C15 115.2(2) . . ?
N7 C14 C13 110.2(3) . . ?
C13 C14 C15 134.5(3) . . ?
N4 C9 C8 114.9(2) . . ?
N4 C9 C10 110.3(2) . . ?
C10 C9 C8 134.8(3) . . ?
N3 C4 C3 111.9(2) . . ?
N3 C4 C5 121.2(2) . . ?
C5 C4 C3 126.8(2) . . ?
N3 C8 C9 112.0(2) . . ?
N3 C8 C7 121.1(2) . . ?
C7 C8 C9 126.9(2) . . ?
C34 N15 C33 117.7(3) . . ?
N8 C19 C20 112.1(2) . . ?
N8 C19 C18 121.2(2) . . ?
C18 C19 C20 126.7(2) . . ?
N8 C15 C14 112.3(2) . . ?
N8 C15 C16 120.8(2) . . ?
C16 C15 C14 126.9(2) . . ?
N17 N16 C37 113.3(3) . . ?
C15 C16 H16 120.7 . . ?
C15 C16 C17 118.6(3) . . ?
C17 C16 H16 120.7 . . ?
C8 C7 H7 120.8 . . ?
C8 C7 C6 118.3(3) . . ?
C6 C7 H7 120.8 . . ?
C25 C27 N12 123.5(3) . . ?
C25 C27 C26 120.1(3) . . ?
C26 C27 N12 116.3(3) . . ?
C39 C38 N17 117.2(2) . . ?
C39 C38 C40 119.4(3) . . ?
C40 C38 N17 123.3(3) . . ?
C31 N14 C32 118.2(3) . . ?
C14 C13 H13 127.6 . . ?
C12 C13 C14 104.9(3) . . ?
C12 C13 H13 127.6 . . ?
C7 C6 H6A 119.8 . . ?
C5 C6 C7 120.3(2) . . ?
C5 C6 H6A 119.8 . . ?
C4 C5 H5A 120.8 . . ?
C6 C5 C4 118.3(2) . . ?
C6 C5 H5A 120.8 . . ?
C19 C18 H18 120.9 . . ?
C17 C18 C19 118.1(3) . . ?
C17 C18 H18 120.9 . . ?
C16 C17 H17 119.8 . . ?
C18 C17 C16 120.3(2) . . ?
C18 C17 H17 119.8 . . ?
C20 C21 H21 127.8 . . ?
C22 C21 C20 104.3(3) . . ?
C22 C21 H21 127.8 . . ?
N6 C12 C13 108.0(3) . . ?
N6 C12 H12 126.0 . . ?
C13 C12 H12 126.0 . . ?
N18 C42 H42 118.3 . . ?
N18 C42 C40 123.4(3) . . ?
C40 C42 H42 118.3 . . ?
C9 C10 H10A 127.6 . . ?
C11 C10 C9 104.8(3) . . ?
C11 C10 H10A 127.6 . . ?
C29 C28 N13 116.9(3) . . ?
C29 C28 C30 120.9(3) . . ?
C30 C28 N13 122.2(3) . . ?
N18 C41 H41 118.3 . . ?
N18 C41 C39 123.5(3) . . ?
C39 C41 H41 118.3 . . ?
C38 C39 H39 120.9 . . ?
C41 C39 C38 118.1(3) . . ?
C41 C39 H39 120.9 . . ?
C27 C25 H25 121.0 . . ?
C27 C25 C23 117.9(3) . . ?
C23 C25 H25 121.0 . . ?
C36 C37 N16 115.4(3) . . ?
C35 C37 N16 124.6(3) . . ?
C35 C37 C36 120.0(3) . . ?
C3 C2 H2 127.7 . . ?
C1 C2 C3 104.5(3) . . ?
C1 C2 H2 127.7 . . ?
N1 C1 C2 108.3(3) . . ?
N1 C1 H1A 125.8 . . ?
C2 C1 H1A 125.8 . . ?
N5 C11 C10 108.1(3) . . ?
N5 C11 H11 126.0 . . ?
C10 C11 H11 126.0 . . ?
C27 C26 H26 121.2 . . ?
C24 C26 C27 117.7(3) . . ?
C24 C26 H26 121.2 . . ?
C38 C40 H40 121.0 . . ?
C42 C40 C38 118.1(3) . . ?
C42 C40 H40 121.0 . . ?
N10 C22 C21 108.5(3) . . ?
N10 C22 H22 125.7 . . ?
C21 C22 H22 125.7 . . ?
C28 C29 H29 121.5 . . ?
C31 C29 C28 117.1(3) . . ?
C31 C29 H29 121.5 . . ?
C37 C36 H36 121.2 . . ?
C34 C36 C37 117.5(3) . . ?
C34 C36 H36 121.2 . . ?
N11 C23 C25 123.1(3) . . ?
N11 C23 H23 118.4 . . ?
C25 C23 H23 118.4 . . ?
N15 C34 C36 123.6(3) . . ?
N15 C34 H34 118.2 . . ?
C36 C34 H34 118.2 . . ?
C28 C30 H30 121.6 . . ?
C32 C30 C28 116.9(4) . . ?
C32 C30 H30 121.6 . . ?
N15 C33 H33 118.5 . . ?
N15 C33 C35 122.9(3) . . ?
C35 C33 H33 118.5 . . ?
N11 C24 C26 123.2(3) . . ?
N11 C24 H24 118.4 . . ?
C26 C24 H24 118.4 . . ?
N14 C31 C29 123.6(4) . . ?
N14 C31 H31 118.2 . . ?
C29 C31 H31 118.2 . . ?
C37 C35 H35 120.9 . . ?
C33 C35 C37 118.2(3) . . ?
C33 C35 H35 120.9 . . ?
N14 C32 C30 123.1(3) . . ?
N14 C32 H32 118.4 . . ?
C30 C32 H32 118.4 . . ?
F5 B2 F6 110.4(3) . . ?
F5 B2 F7 110.5(3) . . ?
F5 B2 F8 108.6(3) . . ?
F7 B2 F6 111.2(3) . . ?
F7 B2 F8 107.5(3) . . ?
F8 B2 F6 108.5(3) . . ?
F1 B1A F2A 107.3(8) . . ?
F1 B1A F3A 107.9(8) . . ?
F1 B1A F4A 112.5(8) . . ?
F2A B1A F3A 108.9(8) . . ?
F4A B1A F2A 110.0(8) . . ?
F4A B1A F3A 110.1(8) . . ?
F1 B1B F2B 112.4(7) . . ?
F1 B1B F3B 110.2(6) . . ?
F2B B1B F3B 108.6(7) . . ?
F4B B1B F1 106.1(6) . . ?
F4B B1B F2B 109.9(7) . . ?
F4B B1B F3B 109.5(7) . . ?

loop_
_geom_bond_atom_site_label_1
_geom_bond_atom_site_label_2
_geom_bond_distance
_geom_bond_site_symmetry_2
_geom_bond_publ_flag
Fe1 N3 2.019(2) . ?
Fe1 N9 2.074(3) . ?
Fe1 N8 2.020(2) . ?
Fe1 N2 2.056(2) . ?
Fe1 N4 2.067(2) . ?
Fe1 N7 2.081(2) . ?
N3 C4 1.342(3) . ?
N3 C8 1.351(3) . ?
N9 N10 1.349(3) . ?
N9 C20 1.354(4) . ?
N8 C19 1.344(3) . ?
N8 C15 1.351(3) . ?
N2 N1 1.344(3) . ?
N2 C3 1.351(4) . ?
N4 N5 1.350(3) . ?
N4 C9 1.348(4) . ?
N5 H5 0.8600 . ?
N5 C11 1.337(5) . ?
N7 N6 1.349(3) . ?
N7 C14 1.348(3) . ?
N10 H10 0.8600 . ?
N10 C22 1.344(5) . ?
N6 H6 0.8600 . ?
N6 C12 1.340(4) . ?
N1 H1 0.8600 . ?
N1 C1 1.339(5) . ?
N18 C42 1.339(4) . ?
N18 C41 1.341(4) . ?
N17 N16 1.252(4) . ?
N17 C38 1.434(4) . ?
N13 N12 1.253(4) . ?
N13 C28 1.431(4) . ?
N12 C27 1.430(4) . ?
N11 C23 1.336(4) . ?
N11 C24 1.347(4) . ?
C3 C4 1.458(4) . ?
C3 C2 1.396(4) . ?
C20 C19 1.458(4) . ?
C20 C21 1.398(4) . ?
C14 C15 1.462(4) . ?
C14 C13 1.400(4) . ?
C9 C8 1.463(4) . ?
C9 C10 1.397(4) . ?
C4 C5 1.397(4) . ?
C8 C7 1.391(4) . ?
N15 C34 1.337(5) . ?
N15 C33 1.346(4) . ?
C19 C18 1.396(4) . ?
C15 C16 1.387(4) . ?
N16 C37 1.442(4) . ?
C16 H16 0.9300 . ?
C16 C17 1.394(4) . ?
C7 H7 0.9300 . ?
C7 C6 1.393(4) . ?
C27 C25 1.384(4) . ?
C27 C26 1.388(4) . ?
C38 C39 1.384(4) . ?
C38 C40 1.390(4) . ?
N14 C31 1.333(5) . ?
N14 C32 1.347(5) . ?
C13 H13 0.9300 . ?
C13 C12 1.372(5) . ?
C6 H6A 0.9300 . ?
C6 C5 1.387(4) . ?
C5 H5A 0.9300 . ?
C18 H18 0.9300 . ?
C18 C17 1.387(4) . ?
C17 H17 0.9300 . ?
C21 H21 0.9300 . ?
C21 C22 1.375(5) . ?
C12 H12 0.9300 . ?
C42 H42 0.9300 . ?
C42 C40 1.384(4) . ?
C10 H10A 0.9300 . ?
C10 C11 1.375(5) . ?
C28 C29 1.391(5) . ?
C28 C30 1.392(5) . ?
C41 H41 0.9300 . ?
C41 C39 1.383(4) . ?
C39 H39 0.9300 . ?
C25 H25 0.9300 . ?
C25 C23 1.385(4) . ?
C37 C36 1.386(5) . ?
C37 C35 1.382(5) . ?
C2 H2 0.9300 . ?
C2 C1 1.378(5) . ?
C1 H1A 0.9300 . ?
C11 H11 0.9300 . ?
C26 H26 0.9300 . ?
C26 C24 1.382(4) . ?
C40 H40 0.9300 . ?
C22 H22 0.9300 . ?
C29 H29 0.9300 . ?
C29 C31 1.380(5) . ?
C36 H36 0.9300 . ?
C36 C34 1.385(5) . ?
C23 H23 0.9300 . ?
C34 H34 0.9300 . ?
C30 H30 0.9300 . ?
C30 C32 1.386(5) . ?
C33 H33 0.9300 . ?
C33 C35 1.381(5) . ?
C24 H24 0.9300 . ?
C31 H31 0.9300 . ?
C35 H35 0.9300 . ?
C32 H32 0.9300 . ?
F1 B1A 1.374(10) . ?
F1 B1B 1.395(9) . ?
F6 B2 1.391(5) . ?
F2A B1A 1.392(11) . ?
F5 B2 1.387(4) . ?
F7 B2 1.390(4) . ?
F8 B2 1.391(5) . ?
F3A B1A 1.399(11) . ?
F4A B1A 1.378(12) . ?
B1B F2B 1.403(9) . ?
B1B F4B 1.380(10) . ?
B1B F3B 1.407(9) . ?

loop_
_geom_torsion_atom_site_label_1
_geom_torsion_atom_site_label_2
_geom_torsion_atom_site_label_3
_geom_torsion_atom_site_label_4
_geom_torsion
_geom_torsion_site_symmetry_1
_geom_torsion_site_symmetry_2
_geom_torsion_site_symmetry_3
_geom_torsion_site_symmetry_4
_geom_torsion_publ_flag
Fe1 N3 C4 C3 0.4(3) . . . . ?
Fe1 N3 C4 C5 176.83(19) . . . . ?
Fe1 N3 C8 C9 5.3(3) . . . . ?
Fe1 N3 C8 C7 -173.79(19) . . . . ?
Fe1 N9 N10 C22 177.0(2) . . . . ?
Fe1 N9 C20 C19 -0.2(3) . . . . ?
Fe1 N9 C20 C21 -177.51(17) . . . . ?
Fe1 N8 C19 C20 0.9(3) . . . . ?
Fe1 N8 C19 C18 179.01(19) . . . . ?
Fe1 N8 C15 C14 3.7(3) . . . . ?
Fe1 N8 C15 C16 -176.63(19) . . . . ?
Fe1 N2 N1 C1 174.3(2) . . . . ?
Fe1 N2 C3 C4 -0.9(3) . . . . ?
Fe1 N2 C3 C2 -176.23(18) . . . . ?
Fe1 N4 N5 C11 -171.8(2) . . . . ?
Fe1 N4 C9 C8 -6.1(3) . . . . ?
Fe1 N4 C9 C10 173.72(18) . . . . ?
Fe1 N7 N6 C12 -169.1(2) . . . . ?
Fe1 N7 C14 C15 -9.1(3) . . . . ?
Fe1 N7 C14 C13 171.36(18) . . . . ?
N3 C4 C5 C6 -3.1(4) . . . . ?
N3 C8 C7 C6 -2.8(4) . . . . ?
N9 N10 C22 C21 -0.3(3) . . . . ?
N9 C20 C19 N8 -0.5(3) . . . . ?
N9 C20 C19 C18 -178.4(2) . . . . ?
N9 C20 C21 C22 -0.5(3) . . . . ?
N8 C19 C18 C17 -2.8(4) . . . . ?
N8 C15 C16 C17 -1.9(4) . . . . ?
N2 N1 C1 C2 0.5(3) . . . . ?
N2 C3 C4 N3 0.3(3) . . . . ?
N2 C3 C4 C5 -175.8(3) . . . . ?
N2 C3 C2 C1 0.7(3) . . . . ?
N4 N5 C11 C10 0.0(3) . . . . ?
N4 C9 C8 N3 0.7(3) . . . . ?
N4 C9 C8 C7 179.7(3) . . . . ?
N4 C9 C10 C11 0.3(3) . . . . ?
N5 N4 C9 C8 179.9(2) . . . . ?
N5 N4 C9 C10 -0.3(3) . . . . ?
N7 N6 C12 C13 0.3(3) . . . . ?
N7 C14 C15 N8 3.7(3) . . . . ?
N7 C14 C15 C16 -175.9(2) . . . . ?
N7 C14 C13 C12 1.1(3) . . . . ?
N10 N9 C20 C19 177.6(2) . . . . ?
N10 N9 C20 C21 0.3(3) . . . . ?
N6 N7 C14 C15 178.6(2) . . . . ?
N6 N7 C14 C13 -0.9(3) . . . . ?
N1 N2 C3 C4 174.9(2) . . . . ?
N1 N2 C3 C2 -0.4(3) . . . . ?
N18 C42 C40 C38 1.8(4) . . . . ?
N18 C41 C39 C38 1.3(4) . . . . ?
N17 N16 C37 C36 175.6(3) . . . . ?
N17 N16 C37 C35 -4.3(5) . . . . ?
N17 C38 C39 C41 177.8(2) . . . . ?
N17 C38 C40 C42 -179.3(2) . . . . ?
N13 N12 C27 C25 30.2(4) . . . . ?
N13 N12 C27 C26 -150.7(3) . . . . ?
N13 C28 C29 C31 -178.7(3) . . . . ?
N13 C28 C30 C32 178.7(3) . . . . ?
N12 N13 C28 C29 151.3(3) . . . . ?
N12 N13 C28 C30 -30.4(4) . . . . ?
N12 C27 C25 C23 179.7(3) . . . . ?
N12 C27 C26 C24 178.8(2) . . . . ?
C3 N2 N1 C1 -0.1(3) . . . . ?
C3 C4 C5 C6 172.7(3) . . . . ?
C3 C2 C1 N1 -0.7(3) . . . . ?
C20 N9 N10 C22 0.0(3) . . . . ?
C20 C19 C18 C17 175.0(2) . . . . ?
C20 C21 C22 N10 0.5(3) . . . . ?
C14 N7 N6 C12 0.4(3) . . . . ?
C14 C15 C16 C17 177.7(3) . . . . ?
C14 C13 C12 N6 -0.9(3) . . . . ?
C9 N4 N5 C11 0.2(3) . . . . ?
C9 C8 C7 C6 178.2(2) . . . . ?
C9 C10 C11 N5 -0.2(3) . . . . ?
C4 N3 C8 C9 179.5(2) . . . . ?
C4 N3 C8 C7 0.4(4) . . . . ?
C4 C3 C2 C1 -173.4(3) . . . . ?
C8 N3 C4 C3 -173.8(2) . . . . ?
C8 N3 C4 C5 2.6(4) . . . . ?
C8 C9 C10 C11 -180.0(3) . . . . ?
C8 C7 C6 C5 2.2(4) . . . . ?
N15 C33 C35 C37 -0.2(5) . . . . ?
C19 N8 C15 C14 -179.9(2) . . . . ?
C19 N8 C15 C16 -0.3(4) . . . . ?
C19 C20 C21 C22 -177.1(3) . . . . ?
C19 C18 C17 C16 0.5(4) . . . . ?
C15 N8 C19 C20 -175.4(2) . . . . ?
C15 N8 C19 C18 2.7(4) . . . . ?
C15 C14 C13 C12 -178.2(3) . . . . ?
C15 C16 C17 C18 1.7(4) . . . . ?
N16 N17 C38 C39 -152.7(3) . . . . ?
N16 N17 C38 C40 27.5(4) . . . . ?
N16 C37 C36 C34 179.6(3) . . . . ?
N16 C37 C35 C33 -179.5(3) . . . . ?
C7 C6 C5 C4 0.7(4) . . . . ?
C27 C25 C23 N11 1.3(4) . . . . ?
C27 C26 C24 N11 1.7(4) . . . . ?
C38 N17 N16 C37 179.9(2) . . . . ?
C13 C14 C15 N8 -176.9(3) . . . . ?
C13 C14 C15 C16 3.4(5) . . . . ?
C21 C20 C19 N8 176.1(3) . . . . ?
C21 C20 C19 C18 -1.9(5) . . . . ?
C42 N18 C41 C39 1.4(4) . . . . ?
C10 C9 C8 N3 -179.0(3) . . . . ?
C10 C9 C8 C7 0.0(5) . . . . ?
C28 N13 N12 C27 179.8(2) . . . . ?
C28 C29 C31 N14 -0.9(5) . . . . ?
C28 C30 C32 N14 1.1(5) . . . . ?
C41 N18 C42 C40 -3.0(4) . . . . ?
C39 C38 C40 C42 1.0(4) . . . . ?
C25 C27 C26 C24 -2.1(4) . . . . ?
C37 C36 C34 N15 0.0(5) . . . . ?
C2 C3 C4 N3 174.2(3) . . . . ?
C2 C3 C4 C5 -1.9(5) . . . . ?
C26 C27 C25 C23 0.7(4) . . . . ?
C40 C38 C39 C41 -2.5(4) . . . . ?
C29 C28 C30 C32 -3.1(4) . . . . ?
C36 C37 C35 C33 0.6(5) . . . . ?
C23 N11 C24 C26 0.1(4) . . . . ?
C34 N15 C33 C35 -0.3(5) . . . . ?
C30 C28 C29 C31 3.0(5) . . . . ?
C33 N15 C34 C36 0.4(5) . . . . ?
C24 N11 C23 C25 -1.7(4) . . . . ?
C31 N14 C32 C30 0.9(5) . . . . ?
C35 C37 C36 C34 -0.5(5) . . . . ?
C32 N14 C31 C29 -1.0(5) . . . . ?
B1A F1 B1B F2B -44(2) . . . . ?
B1A F1 B1B F4B -165(3) . . . . ?
B1A F1 B1B F3B 77(3) . . . . ?
B1B F1 B1A F2A 134(3) . . . . ?
B1B F1 B1A F3A -109(3) . . . . ?
B1B F1 B1A F4A 12(2) . . . . ?

loop_
_exptl_oxdiff_crystal_face_indexfrac_h
_exptl_oxdiff_crystal_face_indexfrac_k
_exptl_oxdiff_crystal_face_indexfrac_l
_exptl_oxdiff_crystal_face_x
_exptl_oxdiff_crystal_face_y
_exptl_oxdiff_crystal_face_z
6.4455 -0.3179 -3.6050 -0.0689 -0.5361 0.8414
-0.1570 8.2562 -11.1890 -0.1116 -0.8461 -0.5211
0.1087 -8.7973 -10.4780 -0.9842 0.1287 0.1217
5.5115 -5.4554 2.0130 -0.0857 0.0125 0.9962
0.5232 8.3265 10.8886 0.9915 -0.1298 -0.0094
-3.7010 9.1196 5.2477 0.6742 -0.0892 -0.7331
-5.3986 1.3508 -6.8012 -0.3674 0.0469 -0.9289
0.4916 -8.2713 11.0000 0.1080 0.8182 0.5647
-3.1319 -6.8624 11.3447 0.1298 0.9914 0.0171
-5.8922 -2.7140 7.4032 0.1042 0.8030 -0.5868
